data_4001765
loop_
_publ_author_name
'An, Tao'
'Baikie, Tom'
'Wei, Fengxia'
'Pramana, Stevin S.'
'Schreyer, Martin K.'
'Piltz, Ross O.'
'Shin, J. Felix'
'Wei, Jun'
'Slater, Peter R.'
'White, Tim J.'

_publ_section_title
;
 Crystallographic Correlations with Anisotropic Oxide Ion Conduction in
 Aluminum-Doped Neodymium Silicate Apatite Electrolytes
;
_journal_issue 7
_journal_name_full 'Chemistry of Materials'
_journal_page_first 1109
_journal_paper_doi 10.1021/cm4000685
_journal_volume 25
_journal_year 2013
_chemical_formula_iupac 'Nd9.50 Al0.5 Si5.5 O26'
_chemical_formula_sum 'Al0.5 Nd9.508 O26 Si5.5'
_chemical_formula_weight 1955.4
_chemical_melting_point ?
_chemical_name_systematic ' ?'
_space_group_IT_number 176
_symmetry_cell_setting hexagonal
_symmetry_Int_Tables_number 176
_symmetry_space_group_name_Hall '-P 6c'
_symmetry_space_group_name_H-M 'P 63/m'
_cell_angle_alpha 90
_cell_angle_beta 90
_cell_angle_gamma 120
_cell_formula_units_Z 1
_cell_length_a 9.5516(2)
_cell_length_b 9.5516(2)
_cell_length_c 7.0288(2)
_cell_measurement_reflns_used 3630
_cell_measurement_temperature 293
_cell_measurement_theta_max 32.57
_cell_measurement_theta_min 2.46
_cell_volume 555.35(2)
_diffrn_ambient_temperature 293
_diffrn_measured_fraction_theta_full 1
_diffrn_measured_fraction_theta_max 1
_diffrn_measurement_device 'four-cycle diffractometer'
_diffrn_measurement_device_type 'Bruker CCD'
_diffrn_measurement_method \w/2\q
_diffrn_radiation_monochromator graphite
_diffrn_radiation_source 'X-ray tube'
_diffrn_radiation_type 'Mo K\a'
_diffrn_radiation_wavelength 0.71073
_diffrn_reflns_av_R_equivalents 0.0266
_diffrn_reflns_av_sigmaI/netI 0.015
_diffrn_reflns_limit_h_max 5
_diffrn_reflns_limit_h_min -14
_diffrn_reflns_limit_k_max 12
_diffrn_reflns_limit_k_min -13
_diffrn_reflns_limit_l_max 10
_diffrn_reflns_limit_l_min -10
_diffrn_reflns_number 4914
_diffrn_reflns_theta_full 32.57
_diffrn_reflns_theta_max 32.57
_diffrn_reflns_theta_min 2.46
_exptl_absorpt_coefficient_mu 22.223
_exptl_absorpt_correction_T_max 1
_exptl_absorpt_correction_T_min 0.5731
_exptl_absorpt_correction_type multi-scan
_exptl_absorpt_process_details "'R.H. Blessing, Acta Crystallogr., Sect A 1995, 51, 33-38. '"
_exptl_crystal_colour 'violet under sunlight'
_exptl_crystal_density_diffrn 5.8449
_exptl_crystal_density_meas ?
_exptl_crystal_density_method 'not measured'
_exptl_crystal_description irregular
_exptl_crystal_F_000 862
_exptl_crystal_size_max 0.15
_exptl_crystal_size_mid 0.1
_exptl_crystal_size_min 0.08
_refine_diff_density_max 1.55
_refine_diff_density_min -1.49
_refine_ls_extinction_coef 360(50)
_refine_ls_extinction_method 'B-C type 1 Gaussian isotropic (Becker & Coppens, 1974)'
_refine_ls_goodness_of_fit_gt 2.32
_refine_ls_goodness_of_fit_ref 2.30
_refine_ls_number_constraints 6
_refine_ls_number_parameters 41
_refine_ls_number_reflns 724
_refine_ls_number_restraints 0
_refine_ls_R_factor_all 0.0233
_refine_ls_R_factor_gt 0.0221
_refine_ls_shift/su_max 0.0062
_refine_ls_shift/su_mean 0.0008
_refine_ls_structure_factor_coef Fsqd
_refine_ls_weighting_details w=1/(\s^2^(I)+0.0004I^2^)
_refine_ls_weighting_scheme sigma
_refine_ls_wR_factor_gt 0.0703
_refine_ls_wR_factor_ref 0.0707
_reflns_number_gt 707
_reflns_number_total 724
_reflns_threshold_expression I>3\s(I)
_cod_data_source_file cm4000685_si_011.cif
_cod_data_source_block I
_cod_depositor_comments
;
The following automatic conversions were performed:

'_chemical_melting_point' value 'not measured' was changed to '?' -
the value is undefined or not given.

Automatic conversion script
Id: cif_fix_values 1891 2012-01-12 08:04:46Z andrius 

The following automatic conversions were performed:

'_exptl_crystal_density_meas' value 'not measured' was changed to '?'
- the value is perceived as not measured.

Automatic conversion script
Id: cif_fix_values 3008 2015-01-20 13:52:24Z robertas 
;
_cod_database_code 4001765

loop_
_symmetry_equiv_pos_site_id
_symmetry_equiv_pos_as_xyz
1 x,y,z
2 -y,x-y,z
3 -x+y,-x,z
4 -x,-y,z+1/2
5 y,-x+y,z+1/2
6 x-y,x,z+1/2
7 -x,-y,-z
8 y,-x+y,-z
9 x-y,x,-z
10 x,y,-z+1/2
11 -y,x-y,-z+1/2
12 -x+y,-x,-z+1/2

loop_
_atom_site_label
_atom_site_type_symbol
_atom_site_fract_x
_atom_site_fract_y
_atom_site_fract_z
_atom_site_adp_type
_atom_site_U_iso_or_equiv
_atom_site_symmetry_multiplicity
_atom_site_occupancy
_atom_site_calc_flag
Nd1 Nd 0.333333 0.666667 -0.00052(7) Uani 0.01153(16) 4 0.877(3) d
Nd2 Nd 0.23154(4) -0.01036(4) 0.25 Uani 0.00708(14) 6 1 d
Si Si 0.40072(19) 0.3716(2) 0.25 Uani 0.0056(5) 6 0.9166 d
Al Al 0.40072(19) 0.3716(2) 0.25 Uani 0.0056(5) 6 0.0834 d
O1 O 0.3195(7) 0.4861(7) 0.25 Uani 0.018(2) 6 1 d
O2 O 0.5974(6) 0.4734(6) 0.25 Uani 0.0149(17) 6 1 d
O3 O 0.3442(6) 0.2523(5) 0.0646(5) Uani 0.0224(16) 12 1 d
O4 O 0 0 0.25 Uani 0.017(2) 2 1 d

loop_
_atom_site_aniso_label
_atom_site_aniso_type_symbol
_atom_site_aniso_U_11
_atom_site_aniso_U_22
_atom_site_aniso_U_33
_atom_site_aniso_U_12
_atom_site_aniso_U_13
_atom_site_aniso_U_23
Nd1 Nd 0.0092(2) 0.0092(2) 0.0161(3) 0.00462(10) 0 0
Nd2 Nd 0.00801(19) 0.00653(18) 0.00745(19) 0.00419(12) 0 0
Si Si 0.0053(7) 0.0060(7) 0.0065(7) 0.0035(6) 0 0
Al Al 0.0053(7) 0.0060(7) 0.0065(7) 0.0035(6) 0 0
O1 O 0.026(3) 0.020(3) 0.017(2) 0.019(2) 0 0
O2 O 0.010(2) 0.010(2) 0.022(3) 0.0033(17) 0 0
O3 O 0.041(2) 0.0140(17) 0.0127(18) 0.0144(17) -0.0133(16) -0.0043(13)
O4 O 0.010(2) 0.010(2) 0.032(5) 0.0048(11) 0 0

loop_
_atom_type_symbol
_atom_type_scat_dispersion_real
_atom_type_scat_dispersion_imag
_atom_type_scat_source
Al 0.0645 0.0514 'International Tables Vol C tables 4.2.6.8 and 6.1.1.1'
Nd -0.1943 3.0179 'International Tables Vol C tables 4.2.6.8 and 6.1.1.1'
O 0.0106 0.0060 'International Tables Vol C tables 4.2.6.8 and 6.1.1.1'
Si 0.0817 0.0704 'International Tables Vol C tables 4.2.6.8 and 6.1.1.1'

loop_
_geom_angle_atom_site_label_1
_geom_angle_atom_site_label_2
_geom_angle_atom_site_label_3
_geom_angle_site_symmetry_1
_geom_angle_site_symmetry_3
_geom_angle
O1 Nd1 O1 . 2_665 73.0(2)
O1 Nd1 O1 . 3_565 73.0(2)
O1 Nd1 O2 . 4_664 93.66(17)
O1 Nd1 O2 . 5_564 154.3(2)
O1 Nd1 O2 . 6_554 124.96(15)
O1 Nd1 O3 . 7_665 88.54(18)
O1 Nd1 O3 . 8_565 139.59(17)
O1 Nd1 O3 . 9_555 67.27(14)
O1 Nd1 O1 2_665 3_565 73.0(2)
O1 Nd1 O2 2_665 4_664 125.0(2)
O1 Nd1 O2 2_665 5_564 93.66(15)
O1 Nd1 O2 2_665 6_554 154.3(3)
O1 Nd1 O3 2_665 7_665 67.27(18)
O1 Nd1 O3 2_665 8_565 88.5(2)
O1 Nd1 O3 2_665 9_555 139.59(18)
O1 Nd1 O2 3_565 4_664 154.26(15)
O1 Nd1 O2 3_565 5_564 125.0(2)
O1 Nd1 O2 3_565 6_554 93.7(2)
O1 Nd1 O3 3_565 7_665 139.59(17)
O1 Nd1 O3 3_565 8_565 67.27(19)
O1 Nd1 O3 3_565 9_555 88.54(17)
O2 Nd1 O2 4_664 5_564 75.79(19)
O2 Nd1 O2 4_664 6_554 75.8(2)
O2 Nd1 O3 4_664 7_665 59.05(13)
O2 Nd1 O3 4_664 8_565 125.76(13)
O2 Nd1 O3 4_664 9_555 65.85(15)
O2 Nd1 O2 5_564 6_554 75.79(13)
O2 Nd1 O3 5_564 7_665 65.85(18)
O2 Nd1 O3 5_564 8_565 59.1(2)
O2 Nd1 O3 5_564 9_555 125.76(12)
O2 Nd1 O3 6_554 7_665 125.76(15)
O2 Nd1 O3 6_554 8_565 65.85(17)
O2 Nd1 O3 6_554 9_555 59.05(17)
O3 Nd1 O3 7_665 8_565 117.48(12)
O3 Nd1 O3 7_665 9_555 117.48(17)
O3 Nd1 O3 8_565 9_555 117.48(17)
O1 Nd2 O2 3_555 2_655 98.6(3)
O1 Nd2 O3 3_555 . 146.47(13)
O1 Nd2 O3 3_555 5_555 69.75(16)
O1 Nd2 O3 3_555 8_555 69.75(16)
O1 Nd2 O3 3_555 10_555 146.47(13)
O1 Nd2 O4 3_555 . 110.67(19)
O2 Nd2 O3 2_655 . 70.9(2)
O2 Nd2 O3 2_655 5_555 84.78(12)
O2 Nd2 O3 2_655 8_555 84.78(12)
O2 Nd2 O3 2_655 10_555 70.9(2)
O2 Nd2 O4 2_655 . 150.77(19)
O3 Nd2 O3 . 5_555 137.27(15)
O3 Nd2 O3 . 8_555 77.49(17)
O3 Nd2 O3 . 10_555 61.72(12)
O3 Nd2 O4 . . 84.10(13)
O3 Nd2 O3 5_555 8_555 136.0(2)
O3 Nd2 O3 5_555 10_555 77.49(17)
O3 Nd2 O4 5_555 . 104.89(13)
O3 Nd2 O3 8_555 10_555 137.27(15)
O3 Nd2 O4 8_555 . 104.89(13)
O3 Nd2 O4 10_555 . 84.10(13)
Al Si O1 . . 0
Al Si O2 . . 0
Al Si O3 . . 0
Al Si O3 . 10_555 0
O1 Si O2 . . 113.2(3)
O1 Si O3 . . 111.5(2)
O1 Si O3 . 10_555 111.5(2)
O2 Si O3 . . 107.3(2)
O2 Si O3 . 10_555 107.3(2)
O3 Si O3 . 10_555 105.7(2)
Si Al O1 . . 0
Si Al O2 . . 0
Si Al O3 . . 0
Si Al O3 . 10_555 0
O1 Al O2 . . 113.2(3)
O1 Al O3 . . 111.5(2)
O1 Al O3 . 10_555 111.5(2)
O2 Al O3 . . 107.3(2)
O2 Al O3 . 10_555 107.3(2)
O3 Al O3 . 10_555 105.7(2)
Nd1 O1 Nd1 . 10_555 93.3(2)
Nd1 O1 Nd2 . 2_555 105.2(2)
Nd1 O1 Si . . 127.19(19)
Nd1 O1 Al . . 127.19(19)
Nd1 O1 O1 . 2_665 53.52(13)
Nd1 O1 O1 . 3_565 53.52(16)
Nd1 O1 O2 . . 108.98(17)
Nd1 O1 O3 . . 104.02(11)
Nd1 O1 O3 . 6_555 130.1(3)
Nd1 O1 O3 . 9_555 62.76(12)
Nd1 O1 O3 . 10_555 161.0(3)
Nd1 O1 Nd2 10_555 2_555 105.2(2)
Nd1 O1 Si 10_555 . 127.19(19)
Nd1 O1 Al 10_555 . 127.19(19)
Nd1 O1 O1 10_555 2_665 53.52(13)
Nd1 O1 O1 10_555 3_565 53.52(16)
Nd1 O1 O2 10_555 . 108.98(17)
Nd1 O1 O3 10_555 . 161.0(3)
Nd1 O1 O3 10_555 6_555 62.76(12)
Nd1 O1 O3 10_555 9_555 130.1(3)
Nd1 O1 O3 10_555 10_555 104.02(11)
Nd2 O1 Si 2_555 . 95.9(2)
Nd2 O1 Al 2_555 . 95.9(2)
Nd2 O1 O1 2_555 2_665 142.4(4)
Nd2 O1 O1 2_555 3_565 82.4(2)
Nd2 O1 O2 2_555 . 129.3(3)
Nd2 O1 O3 2_555 . 78.17(16)
Nd2 O1 O3 2_555 6_555 50.10(11)
Nd2 O1 O3 2_555 9_555 50.10(11)
Nd2 O1 O3 2_555 10_555 78.17(16)
Si O1 Al . . 0.0(5)
Si O1 O1 . 2_665 121.7(3)
Si O1 O1 . 3_565 178.3(3)
Si O1 O2 . . 33.40(17)
Si O1 O3 . . 34.36(14)
Si O1 O3 . 6_555 100.5(2)
Si O1 O3 . 9_555 100.5(2)
Si O1 O3 . 10_555 34.36(14)
Al O1 O1 . 2_665 121.7(3)
Al O1 O1 . 3_565 178.3(3)
Al O1 O2 . . 33.40(17)
Al O1 O3 . . 34.36(14)
Al O1 O3 . 6_555 100.5(2)
Al O1 O3 . 9_555 100.5(2)
Al O1 O3 . 10_555 34.36(14)
O1 O1 O1 2_665 3_565 60.0(2)
O1 O1 O2 2_665 . 88.3(2)
O1 O1 O3 2_665 . 133.0(2)
O1 O1 O3 2_665 6_555 115.9(2)
O1 O1 O3 2_665 9_555 115.9(2)
O1 O1 O3 2_665 10_555 133.0(2)
O1 O1 O2 3_565 . 148.3(2)
O1 O1 O3 3_565 . 144.74(19)
O1 O1 O3 3_565 6_555 78.4(2)
O1 O1 O3 3_565 9_555 78.4(2)
O1 O1 O3 3_565 10_555 144.74(19)
O2 O1 O3 . . 58.1(2)
O2 O1 O3 . 6_555 119.8(2)
O2 O1 O3 . 9_555 119.8(2)
O2 O1 O3 . 10_555 58.1(2)
O3 O1 O3 . 6_555 109.6(2)
O3 O1 O3 . 9_555 66.56(19)
O3 O1 O3 . 10_555 57.8(2)
O3 O1 O3 6_555 9_555 98.6(2)
O3 O1 O3 6_555 10_555 66.56(19)
O3 O1 O3 9_555 10_555 109.6(2)
Nd1 O2 Nd1 4_665 7_665 89.7(2)
Nd1 O2 Nd2 4_665 3_665 115.96(13)
Nd1 O2 Si 4_665 . 102.51(17)
Nd1 O2 Al 4_665 . 102.51(17)
Nd1 O2 O1 4_665 . 123.53(13)
Nd1 O2 O3 4_665 . 107.6(2)
Nd1 O2 O3 4_665 3_665 100.0(2)
Nd1 O2 O3 4_665 10_555 66.65(14)
Nd1 O2 O3 4_665 12_665 62.48(14)
Nd1 O2 Nd2 7_665 3_665 115.96(13)
Nd1 O2 Si 7_665 . 102.51(17)
Nd1 O2 Al 7_665 . 102.51(17)
Nd1 O2 O1 7_665 . 123.53(13)
Nd1 O2 O3 7_665 . 66.65(14)
Nd1 O2 O3 7_665 3_665 62.48(14)
Nd1 O2 O3 7_665 10_555 107.6(2)
Nd1 O2 O3 7_665 12_665 100.0(2)
Nd2 O2 Si 3_665 . 124.1(4)
Nd2 O2 Al 3_665 . 124.1(4)
Nd2 O2 O1 3_665 . 90.7(2)
Nd2 O2 O3 3_665 . 136.2(2)
Nd2 O2 O3 3_665 3_665 56.08(14)
Nd2 O2 O3 3_665 10_555 136.2(2)
Nd2 O2 O3 3_665 12_665 56.08(14)
Si O2 Al . . 0.0(5)
Si O2 O1 . . 33.4(2)
Si O2 O3 . . 36.46(13)
Si O2 O3 . 3_665 152.87(12)
Si O2 O3 . 10_555 36.46(13)
Si O2 O3 . 12_665 152.87(12)
Al O2 O1 . . 33.4(2)
Al O2 O3 . . 36.46(13)
Al O2 O3 . 3_665 152.87(12)
Al O2 O3 . 10_555 36.46(13)
Al O2 O3 . 12_665 152.87(12)
O1 O2 O3 . . 60.54(19)
O1 O2 O3 . 3_665 134.7(2)
O1 O2 O3 . 10_555 60.54(19)
O1 O2 O3 . 12_665 134.7(2)
O3 O2 O3 . 3_665 121.05(14)
O3 O2 O3 . 10_555 59.47(14)
O3 O2 O3 . 12_665 164.3(3)
O3 O2 O3 3_665 10_555 164.3(3)
O3 O2 O3 3_665 12_665 53.53(14)
O3 O2 O3 10_555 12_665 121.05(14)
Nd1 O3 Nd2 7_665 . 102.63(19)
Nd1 O3 Nd2 7_665 6_554 102.77(15)
Nd1 O3 Si 7_665 . 90.07(19)
Nd1 O3 Al 7_665 . 90.07(19)
Nd1 O3 O1 7_665 . 112.76(17)
Nd1 O3 O1 7_665 5_554 49.97(13)
Nd1 O3 O2 7_665 . 54.30(15)
Nd1 O3 O2 7_665 2_655 51.67(12)
Nd1 O3 O3 7_665 10_555 99.22(19)
Nd2 O3 Nd2 . 6_554 116.09(13)
Nd2 O3 Si . . 96.24(17)
Nd2 O3 Al . . 96.24(17)
Nd2 O3 O1 . . 113.65(16)
Nd2 O3 O1 . 5_554 97.9(2)
Nd2 O3 O2 . . 107.73(18)
Nd2 O3 O2 . 2_655 52.98(13)
Nd2 O3 O3 . 10_555 59.14(12)
Nd2 O3 Si 6_554 . 140.9(3)
Nd2 O3 Al 6_554 . 140.9(3)
Nd2 O3 O1 6_554 . 108.4(2)
Nd2 O3 O1 6_554 5_554 60.15(16)
Nd2 O3 O2 6_554 . 134.50(16)
Nd2 O3 O2 6_554 2_655 133.7(2)
Nd2 O3 O3 6_554 10_555 158.0(3)
Si O3 Al . . 0.0(5)
Si O3 O1 . . 34.16(18)
Si O3 O1 . 5_554 139.6(3)
Si O3 O2 . . 36.28(15)
Si O3 O2 . 2_655 82.9(2)
Si O3 O3 . 10_555 37.15(13)
Al O3 O1 . . 34.16(18)
Al O3 O1 . 5_554 139.6(3)
Al O3 O2 . . 36.28(15)
Al O3 O2 . 2_655 82.9(2)
Al O3 O3 . 10_555 37.15(13)
O1 O3 O1 . 5_554 147.6(2)
O1 O3 O2 . . 61.4(2)
O1 O3 O2 . 2_655 117.0(2)
O1 O3 O3 . 10_555 61.09(17)
O1 O3 O2 5_554 . 103.4(2)
O1 O3 O2 5_554 2_655 76.1(2)
O1 O3 O3 5_554 10_555 139.3(3)
O2 O3 O2 . 2_655 67.0(2)
O2 O3 O3 . 10_555 60.26(12)
O2 O3 O3 2_655 10_555 63.23(18)
Nd2 O4 Nd2 . 2_555 120.000(11)
Nd2 O4 Nd2 . 3_555 120.000(16)
Nd2 O4 Nd2 2_555 3_555 120.000(16)

loop_
_geom_bond_atom_site_label_1
_geom_bond_atom_site_label_2
_geom_bond_site_symmetry_2
_geom_bond_distance
Nd1 O1 . 2.422(5)
Nd1 O1 2_665 2.422(4)
Nd1 O1 3_565 2.422(7)
Nd1 O2 4_664 2.487(5)
Nd1 O2 5_564 2.487(4)
Nd1 O2 6_554 2.487(5)
Nd1 O3 7_665 2.812(5)
Nd1 O3 8_565 2.812(7)
Nd1 O3 9_555 2.812(4)
Nd2 O1 3_555 2.697(7)
Nd2 O2 2_655 2.444(5)
Nd2 O3 . 2.540(4)
Nd2 O3 5_555 2.385(4)
Nd2 O3 8_555 2.385(4)
Nd2 O3 10_555 2.540(4)
Nd2 O4 . 2.2626(4)
Si Al . 0
Si O1 . 1.626(8)
Si O2 . 1.628(5)
Si O3 . 1.635(4)
Si O3 10_555 1.635(4)
Al O1 . 1.626(8)
Al O2 . 1.628(5)
Al O3 . 1.635(4)
Al O3 10_555 1.635(4)
O1 O1 2_665 2.880(9)
O1 O1 3_565 2.880(13)
O1 O2 . 2.717(10)
O1 O3 . 2.695(8)
O1 O3 6_555 2.917(6)
O1 O3 9_555 2.917(6)
O1 O3 10_555 2.695(8)
O2 O3 . 2.627(5)
O2 O3 3_665 2.893(7)
O2 O3 10_555 2.627(5)
O2 O3 12_665 2.893(7)
O3 O3 10_555 2.606(5)
